data_2224546
loop_
_publ_author_name
'Monfared, Hassan Hosseini'
'Bikas, Rahman'
'Mayer, Peter'

_publ_section_title
;
 (<i>E</i>)-3-Hydroxy-<i>N</i>'-(2-hydroxybenzylidene)-2-naphthohydrazide
;
_journal_coeditor_code BG2308
_journal_issue 1
_journal_name_full 'Acta Crystallographica Section E'
_journal_page_first o236
_journal_page_last o237
_journal_paper_doi 10.1107/S1600536809053793
_journal_volume 66
_journal_year 2010
_chemical_formula_iupac 'C18 H14 N2 O3'
_chemical_formula_moiety 'C18 H14 N2 O3'
_chemical_formula_sum 'C18 H14 N2 O3'
_chemical_formula_weight 306.315
_chemical_name_systematic
;
(<i>E</i>)-3-Hydroxy-<i>N</i>'-(2-hydroxybenzylidene)-2-naphthohydrazide
;
_space_group_IT_number 33
_symmetry_cell_setting orthorhombic
_symmetry_space_group_name_Hall 'P 2c -2n'
_symmetry_space_group_name_H-M 'P n a 21'
_atom_sites_solution_hydrogens geom
_atom_sites_solution_primary direct
_atom_sites_solution_secondary difmap
_audit_creation_method SHELXL97
_cell_angle_alpha 90.00
_cell_angle_beta 90.00
_cell_angle_gamma 90.00
_cell_formula_units_Z 4
_cell_length_a 12.6749(4)
_cell_length_b 4.96660(10)
_cell_length_c 22.7299(6)
_cell_measurement_reflns_used 5508
_cell_measurement_temperature 200(2)
_cell_measurement_theta_max 27.485
_cell_measurement_theta_min 3.134
_cell_volume 1430.87(7)
_computing_cell_refinement 'SCALEPACK (Otwinowski & Minor, 1997)'
_computing_data_collection 'COLLECT (Hooft, 2004)'
_computing_data_reduction 'DENZO and SCALEPACK (Otwinowski & Minor, 1997)'
_computing_molecular_graphics
;
ORTEP-3 (Farrugia, 1997) and Mercury (Macrae <i>et al.</i>,
2006)
;
_computing_publication_material 'PLATON (Spek, 2009)'
_computing_structure_refinement 'SHELXL97 (Sheldrick, 2008)'
_computing_structure_solution 'SIR97 (Altomare <i>et al.</i>, 1999)'
_diffrn_ambient_temperature 200(2)
_diffrn_detector_area_resol_mean 9
_diffrn_measured_fraction_theta_full 0.997
_diffrn_measured_fraction_theta_max 0.997
_diffrn_measurement_device '95mm CCD camera on \k-goniostat'
_diffrn_measurement_device_type 'Nonius KappaCCD'
_diffrn_measurement_method 'CCD; rotation images; thick slices, phi/omega-scan'
_diffrn_radiation_monochromator 'MONTEL, graded multilayered X-ray optics'
_diffrn_radiation_source 'rotating anode'
_diffrn_radiation_type MoK\a
_diffrn_radiation_wavelength 0.71073
_diffrn_reflns_av_R_equivalents 0.0543
_diffrn_reflns_av_sigmaI/netI 0.0314
_diffrn_reflns_limit_h_max 16
_diffrn_reflns_limit_h_min -16
_diffrn_reflns_limit_k_max 6
_diffrn_reflns_limit_k_min -6
_diffrn_reflns_limit_l_max 29
_diffrn_reflns_limit_l_min -29
_diffrn_reflns_number 10328
_diffrn_reflns_theta_full 27.43
_diffrn_reflns_theta_max 27.43
_diffrn_reflns_theta_min 3.34
_diffrn_standards_number 0
_exptl_absorpt_coefficient_mu 0.099
_exptl_absorpt_correction_type none
_exptl_crystal_colour yellow
_exptl_crystal_density_diffrn 1.42195(7)
_exptl_crystal_density_method 'not measured'
_exptl_crystal_description rod
_exptl_crystal_F_000 640
_exptl_crystal_size_max 0.50
_exptl_crystal_size_mid 0.10
_exptl_crystal_size_min 0.09
_refine_diff_density_max 0.163
_refine_diff_density_min -0.172
_refine_ls_extinction_method none
_refine_ls_goodness_of_fit_ref 1.093
_refine_ls_hydrogen_treatment mixed
_refine_ls_matrix_type full
_refine_ls_number_parameters 220
_refine_ls_number_reflns 1676
_refine_ls_number_restraints 1
_refine_ls_restrained_S_all 1.093
_refine_ls_R_factor_all 0.0473
_refine_ls_R_factor_gt 0.0364
_refine_ls_shift/su_max 0.000
_refine_ls_shift/su_mean 0.000
_refine_ls_structure_factor_coef Fsqd
_refine_ls_weighting_details 'calc w=1/[\s^2^(Fo^2^)+(0.0520P)^2^+0.1709P] where P=(Fo^2^+2Fc^2^)/3'
_refine_ls_weighting_scheme calc
_refine_ls_wR_factor_gt 0.0893
_refine_ls_wR_factor_ref 0.0948
_reflns_number_gt 1416
_reflns_number_total 1676
_reflns_threshold_expression I>2sigma(I)
_cod_data_source_file bg2308.cif
_cod_data_source_block I
_cod_database_code 2224546
_cod_database_fobs_code 2224546

loop_
_symmetry_equiv_pos_as_xyz
'x, y, z'
'-x, -y, z+1/2'
'-x+1/2, y+1/2, z+1/2'
'x+1/2, -y+1/2, z'

loop_
_atom_site_type_symbol
_atom_site_label
_atom_site_fract_x
_atom_site_fract_y
_atom_site_fract_z
_atom_site_U_iso_or_equiv
_atom_site_adp_type
_atom_site_calc_flag
_atom_site_refinement_flags
_atom_site_occupancy
_atom_site_disorder_assembly
_atom_site_disorder_group
O O1 0.23226(13) 0.2694(4) 0.22862(9) 0.0383(4) Uani d . 1 . .
O O2 0.31563(16) -0.3045(5) 0.09755(11) 0.0533(6) Uani d . 1 . .
H H2 0.280(4) -0.182(9) 0.124(2) 0.092(14) Uiso d . 1 . .
O O3 -0.08649(14) 0.4024(3) 0.18929(8) 0.0325(4) Uani d . 1 . .
H H3 -0.151(3) 0.377(6) 0.1953(15) 0.044(8) Uiso d . 1 . .
N N1 0.09013(15) 0.1311(4) 0.17680(9) 0.0283(4) Uani d . 1 . .
H H1 0.019(2) 0.157(5) 0.1723(13) 0.037(7) Uiso d . 1 . .
N N2 0.14658(15) -0.0532(4) 0.14425(8) 0.0290(4) Uani d . 1 . .
C C1 0.13752(17) 0.2878(5) 0.21681(10) 0.0258(5) Uani d . 1 . .
C C2 0.06987(17) 0.4915(5) 0.24682(10) 0.0250(5) Uani d . 1 . .
C C3 -0.03790(17) 0.5489(5) 0.23284(10) 0.0255(5) Uani d . 1 . .
C C4 -0.09057(18) 0.7497(5) 0.26178(11) 0.0283(5) Uani d . 1 . .
H H4 -0.1612 0.7897 0.2509 0.034 Uiso calc R 1 . .
C C5 -0.04258(17) 0.8986(5) 0.30734(10) 0.0272(5) Uani d . 1 . .
C C6 -0.0956(2) 1.1070(5) 0.33832(11) 0.0332(6) Uani d . 1 . .
H H6 -0.1660 1.1524 0.3280 0.040 Uiso calc R 1 . .
C C7 -0.0461(2) 1.2432(5) 0.38286(11) 0.0353(6) Uani d . 1 . .
H H7 -0.0828 1.3807 0.4035 0.042 Uiso calc R 1 . .
C C8 0.0589(2) 1.1808(6) 0.39843(12) 0.0380(6) Uani d . 1 . .
H H8 0.0925 1.2761 0.4294 0.046 Uiso calc R 1 . .
C C9 0.1119(2) 0.9845(5) 0.36906(11) 0.0344(6) Uani d . 1 . .
H H9 0.1827 0.9443 0.3797 0.041 Uiso calc R 1 . .
C C10 0.06327(18) 0.8391(5) 0.32300(10) 0.0279(5) Uani d . 1 . .
C C11 0.11661(18) 0.6368(5) 0.29118(11) 0.0282(5) Uani d . 1 . .
H H11 0.1880 0.5994 0.3008 0.034 Uiso calc R 1 . .
C C12 0.0899(2) -0.1961(5) 0.10947(11) 0.0301(5) Uani d . 1 . .
H H12 0.0156 -0.1697 0.1093 0.036 Uiso calc R 1 . .
C C13 0.1346(2) -0.3955(5) 0.07051(10) 0.0310(5) Uani d . 1 . .
C C14 0.2435(2) -0.4434(6) 0.06574(12) 0.0372(6) Uani d . 1 . .
C C15 0.2796(2) -0.6364(7) 0.02599(16) 0.0501(7) Uani d . 1 . .
H H15 0.3532 -0.6656 0.0216 0.060 Uiso calc R 1 . .
C C16 0.2097(3) -0.7845(6) -0.00686(14) 0.0488(8) Uani d . 1 . .
H H16 0.2356 -0.9187 -0.0329 0.059 Uiso calc R 1 . .
C C17 0.1027(3) -0.7416(5) -0.00265(13) 0.0450(7) Uani d . 1 . .
H H17 0.0548 -0.8429 -0.0259 0.054 Uiso calc R 1 . .
C C18 0.0665(2) -0.5492(5) 0.03591(11) 0.0388(6) Uani d . 1 . .
H H18 -0.0073 -0.5201 0.0391 0.047 Uiso calc R 1 . .

loop_
_atom_site_aniso_label
_atom_site_aniso_U_11
_atom_site_aniso_U_22
_atom_site_aniso_U_33
_atom_site_aniso_U_12
_atom_site_aniso_U_13
_atom_site_aniso_U_23
O1 0.0226(8) 0.0433(10) 0.0489(10) 0.0037(7) -0.0027(8) -0.0084(9)
O2 0.0286(10) 0.0615(14) 0.0697(15) 0.0054(9) -0.0018(10) -0.0210(12)
O3 0.0207(8) 0.0394(10) 0.0373(10) -0.0008(7) -0.0018(7) -0.0050(8)
N1 0.0209(9) 0.0316(10) 0.0324(10) 0.0024(8) 0.0015(8) -0.0025(8)
N2 0.0265(9) 0.0297(10) 0.0309(10) 0.0024(8) 0.0038(8) 0.0004(8)
C1 0.0216(10) 0.0267(11) 0.0290(12) 0.0000(9) 0.0025(9) 0.0035(10)
C2 0.0218(11) 0.0243(12) 0.0288(11) -0.0016(9) 0.0026(9) 0.0038(9)
C3 0.0228(11) 0.0268(11) 0.0270(11) -0.0034(9) -0.0004(9) 0.0021(10)
C4 0.0213(10) 0.0295(12) 0.0340(12) 0.0016(9) 0.0003(9) 0.0056(10)
C5 0.0266(11) 0.0260(12) 0.0292(11) -0.0020(9) 0.0012(9) 0.0044(9)
C6 0.0321(12) 0.0314(13) 0.0362(14) 0.0010(10) 0.0045(10) 0.0029(11)
C7 0.0439(14) 0.0290(13) 0.0330(13) 0.0009(11) 0.0056(11) -0.0026(11)
C8 0.0447(15) 0.0367(14) 0.0326(13) -0.0053(12) -0.0032(12) -0.0016(11)
C9 0.0341(12) 0.0335(13) 0.0357(13) -0.0029(10) -0.0065(11) 0.0020(11)
C10 0.0289(12) 0.0263(12) 0.0285(12) -0.0030(10) -0.0008(10) 0.0036(10)
C11 0.0238(11) 0.0293(12) 0.0315(12) -0.0007(9) -0.0016(9) 0.0023(10)
C12 0.0270(11) 0.0311(13) 0.0320(11) 0.0009(10) 0.0028(10) 0.0020(11)
C13 0.0338(12) 0.0287(13) 0.0305(13) 0.0016(9) 0.0028(10) 0.0023(10)
C14 0.0335(12) 0.0361(15) 0.0419(14) 0.0007(10) 0.0018(11) -0.0029(12)
C15 0.0440(16) 0.0484(17) 0.0577(17) 0.0120(13) 0.0099(15) -0.0050(15)
C16 0.072(2) 0.0361(15) 0.0389(15) 0.0052(14) 0.0104(14) -0.0061(13)
C17 0.062(2) 0.0370(15) 0.0365(15) -0.0039(14) -0.0021(13) -0.0023(13)
C18 0.0411(14) 0.0380(15) 0.0372(13) -0.0031(11) -0.0018(12) -0.0019(12)

loop_
_atom_type_symbol
_atom_type_description
_atom_type_scat_dispersion_real
_atom_type_scat_dispersion_imag
_atom_type_scat_source
C C 0.0033 0.0016 'International Tables Vol C Tables 4.2.6.8 and 6.1.1.4'
H H 0.0000 0.0000 'International Tables Vol C Tables 4.2.6.8 and 6.1.1.4'
N N 0.0061 0.0033 'International Tables Vol C Tables 4.2.6.8 and 6.1.1.4'
O O 0.0106 0.0060 'International Tables Vol C Tables 4.2.6.8 and 6.1.1.4'

loop_
_geom_angle_atom_site_label_1
_geom_angle_atom_site_label_2
_geom_angle_atom_site_label_3
_geom_angle_site_symmetry_1
_geom_angle_site_symmetry_3
_geom_angle
_geom_angle_publ_flag
C14 O2 H2 . . 110(3) ?
C3 O3 H3 . . 114(2) ?
C1 N1 N2 . . 121.20(19) ?
C1 N1 H1 . . 115.9(18) ?
N2 N1 H1 . . 122.9(18) ?
C12 N2 N1 . . 114.05(19) ?
O1 C1 N1 . . 122.8(2) ?
O1 C1 C2 . . 120.7(2) ?
N1 C1 C2 . . 116.55(19) ?
C11 C2 C3 . . 118.0(2) ?
C11 C2 C1 . . 116.35(19) ?
C3 C2 C1 . . 125.6(2) ?
C4 C3 O3 . . 120.88(19) ?
C4 C3 C2 . . 120.3(2) ?
O3 C3 C2 . . 118.84(19) ?
C3 C4 C5 . . 121.6(2) ?
C3 C4 H4 . . 119.2 ?
C5 C4 H4 . . 119.2 ?
C4 C5 C10 . . 118.9(2) ?
C4 C5 C6 . . 122.8(2) ?
C10 C5 C6 . . 118.3(2) ?
C7 C6 C5 . . 120.7(2) ?
C7 C6 H6 . . 119.7 ?
C5 C6 H6 . . 119.7 ?
C6 C7 C8 . . 120.6(2) ?
C6 C7 H7 . . 119.7 ?
C8 C7 H7 . . 119.7 ?
C9 C8 C7 . . 120.0(2) ?
C9 C8 H8 . . 120.0 ?
C7 C8 H8 . . 120.0 ?
C8 C9 C10 . . 121.0(2) ?
C8 C9 H9 . . 119.5 ?
C10 C9 H9 . . 119.5 ?
C11 C10 C9 . . 122.3(2) ?
C11 C10 C5 . . 118.2(2) ?
C9 C10 C5 . . 119.5(2) ?
C2 C11 C10 . . 122.9(2) ?
C2 C11 H11 . . 118.5 ?
C10 C11 H11 . . 118.5 ?
N2 C12 C13 . . 122.5(2) ?
N2 C12 H12 . . 118.8 ?
C13 C12 H12 . . 118.8 ?
C18 C13 C14 . . 118.1(2) ?
C18 C13 C12 . . 118.6(2) ?
C14 C13 C12 . . 123.3(2) ?
O2 C14 C15 . . 118.4(2) ?
O2 C14 C13 . . 122.4(2) ?
C15 C14 C13 . . 119.2(3) ?
C16 C15 C14 . . 120.7(3) ?
C16 C15 H15 . . 119.7 ?
C14 C15 H15 . . 119.7 ?
C15 C16 C17 . . 121.0(3) ?
C15 C16 H16 . . 119.5 ?
C17 C16 H16 . . 119.5 ?
C18 C17 C16 . . 118.7(3) ?
C18 C17 H17 . . 120.6 ?
C16 C17 H17 . . 120.6 ?
C17 C18 C13 . . 122.2(3) ?
C17 C18 H18 . . 118.9 ?
C13 C18 H18 . . 118.9 ?

loop_
_geom_bond_atom_site_label_1
_geom_bond_atom_site_label_2
_geom_bond_site_symmetry_2
_geom_bond_distance
_geom_bond_publ_flag
O1 C1 . 1.234(3) ?
O2 C14 . 1.354(3) ?
O2 H2 . 0.96(5) ?
O3 C3 . 1.374(3) ?
O3 H3 . 0.84(4) ?
N1 C1 . 1.339(3) ?
N1 N2 . 1.378(3) ?
N1 H1 . 0.92(3) ?
N2 C12 . 1.283(3) ?
C1 C2 . 1.491(3) ?
C2 C11 . 1.374(3) ?
C2 C3 . 1.431(3) ?
C3 C4 . 1.368(3) ?
C4 C5 . 1.410(3) ?
C4 H4 . 0.9500 ?
C5 C10 . 1.419(3) ?
C5 C6 . 1.421(3) ?
C6 C7 . 1.369(4) ?
C6 H6 . 0.9500 ?
C7 C8 . 1.411(4) ?
C7 H7 . 0.9500 ?
C8 C9 . 1.360(4) ?
C8 H8 . 0.9500 ?
C9 C10 . 1.413(3) ?
C9 H9 . 0.9500 ?
C10 C11 . 1.411(3) ?
C11 H11 . 0.9500 ?
C12 C13 . 1.444(3) ?
C12 H12 . 0.9500 ?
C13 C18 . 1.395(3) ?
C13 C14 . 1.405(3) ?
C14 C15 . 1.394(4) ?
C15 C16 . 1.372(5) ?
C15 H15 . 0.9500 ?
C16 C17 . 1.377(5) ?
C16 H16 . 0.9500 ?
C17 C18 . 1.375(4) ?
C17 H17 . 0.9500 ?
C18 H18 . 0.9500 ?

loop_
_geom_hbond_atom_site_label_D
_geom_hbond_atom_site_label_H
_geom_hbond_atom_site_label_A
_geom_hbond_site_symmetry_A
_geom_hbond_distance_DH
_geom_hbond_distance_HA
_geom_hbond_distance_DA
_geom_hbond_angle_DHA
_geom_hbond_publ_flag
O2 H2 N2 . 0.96(5) 1.87(5) 2.697(3) 142(4) yes
O3 H3 O1 4_455 0.84(4) 1.81(4) 2.609(2) 157(3) yes
N1 H1 O3 . 0.92(3) 1.85(3) 2.628(3) 141(2) yes

loop_
_geom_torsion_atom_site_label_1
_geom_torsion_atom_site_label_2
_geom_torsion_atom_site_label_3
_geom_torsion_atom_site_label_4
_geom_torsion_site_symmetry_1
_geom_torsion_site_symmetry_2
_geom_torsion_site_symmetry_3
_geom_torsion_site_symmetry_4
_geom_torsion
_geom_torsion_publ_flag
C1 N1 N2 C12 . . . . 177.3(2) ?
N2 N1 C1 O1 . . . . -3.1(3) ?
N2 N1 C1 C2 . . . . 176.38(18) ?
O1 C1 C2 C11 . . . . -5.6(3) ?
N1 C1 C2 C11 . . . . 174.9(2) ?
O1 C1 C2 C3 . . . . 173.6(2) ?
N1 C1 C2 C3 . . . . -5.9(3) ?
C11 C2 C3 C4 . . . . 2.3(3) ?
C1 C2 C3 C4 . . . . -177.0(2) ?
C11 C2 C3 O3 . . . . -178.9(2) ?
C1 C2 C3 O3 . . . . 1.8(3) ?
O3 C3 C4 C5 . . . . 178.8(2) ?
C2 C3 C4 C5 . . . . -2.4(4) ?
C3 C4 C5 C10 . . . . 0.5(3) ?
C3 C4 C5 C6 . . . . -179.7(2) ?
C4 C5 C6 C7 . . . . 179.0(2) ?
C10 C5 C6 C7 . . . . -1.2(3) ?
C5 C6 C7 C8 . . . . 0.7(4) ?
C6 C7 C8 C9 . . . . 0.1(4) ?
C7 C8 C9 C10 . . . . -0.3(4) ?
C8 C9 C10 C11 . . . . 179.1(2) ?
C8 C9 C10 C5 . . . . -0.2(4) ?
C4 C5 C10 C11 . . . . 1.4(3) ?
C6 C5 C10 C11 . . . . -178.4(2) ?
C4 C5 C10 C9 . . . . -179.2(2) ?
C6 C5 C10 C9 . . . . 1.0(3) ?
C3 C2 C11 C10 . . . . -0.3(3) ?
C1 C2 C11 C10 . . . . 179.0(2) ?
C9 C10 C11 C2 . . . . 179.1(2) ?
C5 C10 C11 C2 . . . . -1.5(3) ?
N1 N2 C12 C13 . . . . 178.3(2) ?
N2 C12 C13 C18 . . . . 177.4(2) ?
N2 C12 C13 C14 . . . . -2.4(4) ?
C18 C13 C14 O2 . . . . -179.9(3) ?
C12 C13 C14 O2 . . . . -0.1(4) ?
C18 C13 C14 C15 . . . . 1.5(4) ?
C12 C13 C14 C15 . . . . -178.7(3) ?
O2 C14 C15 C16 . . . . 179.3(3) ?
C13 C14 C15 C16 . . . . -2.1(5) ?
C14 C15 C16 C17 . . . . 1.8(5) ?
C15 C16 C17 C18 . . . . -0.9(4) ?
C16 C17 C18 C13 . . . . 0.4(4) ?
C14 C13 C18 C17 . . . . -0.7(4) ?
C12 C13 C18 C17 . . . . 179.5(2) ?

loop_
_cod_related_entry_id
_cod_related_entry_database
_cod_related_entry_code
1 ChemSpider 12245796
